data_1536664
loop_
_publ_author_name
'Woodward, J.D.'
'Almond, P.M.'
'Albrecht-Schmitt, T.E.'

_publ_section_title
;
 Synthesis and crystal structures of the layered uranyl tellurites A2 ((U
 O2)3 (Te O3)2 O2) (A = K, Rb, Cs)
;
_journal_name_full 'Journal of Solid State Chemistry'
_journal_page_first 3971
_journal_page_last 3976
_journal_volume 177
_journal_year 2004
_chemical_formula_sum 'K2 O14 Te2 U3'
_chemical_name_systematic 'K2 ((U O2)3 (Te O3)2 O2)'
_space_group_IT_number 2
_symmetry_space_group_name_Hall '-P 1'
_symmetry_space_group_name_H-M 'P -1'
_cell_angle_alpha 101.852
_cell_angle_beta 102.974
_cell_angle_gamma 100.081
_cell_formula_units_Z 1
_cell_length_a 6.7989
_cell_length_b 7.0123
_cell_length_c 7.8965
_cell_volume 349.255
_citation_journal_id_ASTM JSSCBI
_cod_data_source_file Woodward_JSSCBI_2004_1597.cif
_cod_data_source_block K2O14Te2U3
_cod_original_cell_volume 349.2548
_cod_database_code 1536664

loop_
_symmetry_equiv_pos_as_xyz
x,y,z
-x,-y,-z

loop_
_atom_site_label
_atom_site_type_symbol
_atom_site_fract_x
_atom_site_fract_y
_atom_site_fract_z
_atom_site_occupancy
_atom_site_U_iso_or_equiv
U2 U+6 0.16697 -0.39985 0.2358 1 0.0
K1 K+1 0.602 0.2929 0.16 1 0.0
O1 O-2 0.198 -0.0425 0.2682 1 0.0
O5 O-2 -0.0543 -0.3989 0.3258 1 0.0
O7 O-2 -0.2335 -0.0364 0.075 1 0.0
O3 O-2 0.5905 0.1997 0.4823 1 0.0
Te1 Te+4 0.31175 0.16099 0.48238 1 0.0
O4 O-2 0.0114 -0.3188 -0.023 1 0.0
U1 U+6 0 0 0 1 0.0
O6 O-2 0.4022 -0.392 0.1583 1 0.0
O2 O-2 0.2525 0.3468 0.3555 1 0.0
